data_8107678
loop_
_publ_author_name
'Chakraborty, Bimal Bhushan'
'Paul, Saurav'
'Anwar, Siddique'
'Choudhury, Sudip'

_publ_section_title
;
 The crystal structure of ethyl
 4-hydroxy-2-(4-methoxyphenyl)-5-oxo-1-(2-oxo-2H-chromen-6-yl)-2,5-dihydro-1H-pyrrole-3-carboxylate,
 C23H19NO7
;
_journal_issue 6
_journal_name_full 'Zeitschrift f\"ur Kristallographie - New Crystal Structures'
_journal_page_first 1119
_journal_page_last 1121
_journal_paper_doi 10.1515/ncrs-2023-0350
_journal_volume 238
_journal_year 2023
_chemical_formula_moiety 'C23 H19 N O7'
_chemical_formula_sum 'C23 H19 N O7'
_chemical_formula_weight 421.39
_chemical_melting_point 464
_chemical_name_systematic
;     
Ethyl 4-hydroxy-2-(4-methoxyphenyl)-5-oxo-1-(2-oxo-2H-chromen-6-yl)-2,5-
dihydro-1H-pyrrole-3-carboxylate
;
_space_group_crystal_system monoclinic
_space_group_IT_number 14
_space_group_name_Hall '-P 2yn'
_space_group_name_H-M_alt 'P 1 21/n 1'
_atom_sites_solution_hydrogens geom
_atom_sites_solution_primary direct
_cell_angle_alpha 90
_cell_angle_beta 98.201(3)
_cell_angle_gamma 90
_cell_formula_units_Z 4
_cell_length_a 17.9964(9)
_cell_length_b 5.9211(3)
_cell_length_c 18.8608(10)
_cell_measurement_reflns_used 9983
_cell_measurement_temperature 296.15
_cell_measurement_theta_max 30.03
_cell_measurement_theta_min 2.29
_cell_volume 1989.23(18)
_computing_cell_refinement 'Bruker SAINT [1]'
_computing_data_collection 'Bruker APEX2 [1]'
_computing_data_reduction 'Bruker SAINT [1]'
_computing_molecular_graphics 'ORTEP-3 for Windows [2]'
_computing_publication_material 'Olex2 1.5 (Dolomanov et al., 2009) [3]'
_computing_structure_refinement 'SHELXL 2018/3 (Sheldrick, 2015) [4]'
_computing_structure_solution 'SHELXS-1986  (Sheldrick, 2008) [5]'
_diffrn_ambient_temperature 296.15
_diffrn_measured_fraction_theta_full 0.996
_diffrn_measured_fraction_theta_max 0.988
_diffrn_measurement_device_type 'Bruker APEX-II CCD'
_diffrn_measurement_method '\f and \w scans'
_diffrn_radiation_monochromator graphite
_diffrn_radiation_type MoK\a
_diffrn_radiation_wavelength 0.71073
_diffrn_reflns_av_R_equivalents 0.0311
_diffrn_reflns_av_unetI/netI 0.0216
_diffrn_reflns_Laue_measured_fraction_full 0.996
_diffrn_reflns_Laue_measured_fraction_max 0.988
_diffrn_reflns_limit_h_max 25
_diffrn_reflns_limit_h_min -25
_diffrn_reflns_limit_k_max 8
_diffrn_reflns_limit_k_min -8
_diffrn_reflns_limit_l_max 26
_diffrn_reflns_limit_l_min -26
_diffrn_reflns_number 39088
_diffrn_reflns_point_group_measured_fraction_full 0.996
_diffrn_reflns_point_group_measured_fraction_max 0.988
_diffrn_reflns_theta_full 25.242
_diffrn_reflns_theta_max 30.224
_diffrn_reflns_theta_min 3.310
_diffrn_standards_number 0
_exptl_absorpt_coefficient_mu 0.105
_exptl_absorpt_correction_type none
_exptl_crystal_colour white
_exptl_crystal_colour_primary white
_exptl_crystal_density_diffrn 1.407
_exptl_crystal_density_meas .
_exptl_crystal_description block
_exptl_crystal_F_000 880
_exptl_crystal_recrystallization_method
'White crystals of the title compound were obtained by slow evaporation of solvent from a chloroform solution of the compound at room temperature.'
_exptl_crystal_size_max 0.340
_exptl_crystal_size_mid 0.310
_exptl_crystal_size_min 0.310
_refine_diff_density_max 0.248
_refine_diff_density_min -0.350
_refine_diff_density_rms 0.082
_refine_ls_extinction_coef .
_refine_ls_extinction_method none
_refine_ls_goodness_of_fit_ref 1.058
_refine_ls_hydrogen_treatment constr
_refine_ls_matrix_type full
_refine_ls_number_parameters 283
_refine_ls_number_reflns 5852
_refine_ls_number_restraints 0
_refine_ls_restrained_S_all 1.058
_refine_ls_R_factor_all 0.0679
_refine_ls_R_factor_gt 0.0496
_refine_ls_shift/su_max 0.001
_refine_ls_shift/su_mean 0.000
_refine_ls_structure_factor_coef Fsqd
_refine_ls_weighting_details 'w=1/[\s^2^(Fo^2^)+(0.0845P)^2^+0.3992P] where P=(Fo^2^+2Fc^2^)/3'
_refine_ls_weighting_scheme calc
_refine_ls_wR_factor_gt 0.1372
_refine_ls_wR_factor_ref 0.1561
_reflns_Friedel_coverage 0.000
_reflns_Friedel_fraction_full .
_reflns_Friedel_fraction_max .
_reflns_number_gt 4321
_reflns_number_total 5852
_reflns_threshold_expression 'I > 2\s(I)'
_cod_data_source_file suppl_j_ncrs-2023-0350_suppl_001.cif
_cod_data_source_block cuaet_0m
_cod_database_code 8107678
_shelx_space_group_comment
;
The symmetry employed for this shelxl refinement is uniquely defined
by the following loop, which should always be used as a source of
symmetry information in preference to the above space-group names.
They are only intended as comments.
;
_olex2_refinement_description
;
1. Fixed Uiso
 At 1.2 times of:
  All C(H) groups, All C(H,H) groups
 At 1.5 times of:
  All C(H,H,H) groups, All O(H) groups
2.a Ternary CH refined with riding coordinates:
 C13(H6)
2.b Secondary CH2 refined with riding coordinates:
 C22(H15,H16)
2.c Aromatic/amide H refined with riding coordinates:
 C2(H1), C3(H2), C5(H3), C7(H4), C8(H5), C15(H10), C16(H9), C18(H8), C19(H7)
2.d Idealised Me refined as rotating group:
 C20(H12,H13,H14), C23(H17,H18,H19)
2.e Idealised tetrahedral OH refined as rotating group:
 O4(H11)
;
_olex2_submission_special_instructions 'No special instructions were received'

loop_
_space_group_symop_operation_xyz
'x, y, z'
'-x+1/2, y+1/2, -z+1/2'
'-x, -y, -z'
'x-1/2, -y-1/2, z-1/2'

loop_
_atom_site_label
_atom_site_type_symbol
_atom_site_fract_x
_atom_site_fract_y
_atom_site_fract_z
_atom_site_U_iso_or_equiv
_atom_site_adp_type
_atom_site_occupancy
_atom_site_site_symmetry_order
_atom_site_calc_flag
_atom_site_refinement_flags_posn
_atom_site_refinement_flags_adp
_atom_site_refinement_flags_occupancy
_atom_site_disorder_assembly
_atom_site_disorder_group
O1 O -0.06233(6) 0.77070(19) 0.79398(5) 0.0446(3) Uani 1 1 d . . . . .
O2 O -0.16815(7) 0.7565(2) 0.71989(7) 0.0631(3) Uani 1 1 d . . . . .
O3 O 0.09556(6) 0.07707(19) 1.03857(5) 0.0452(3) Uani 1 1 d . . . . .
O4 O 0.23410(6) -0.02443(19) 1.11960(6) 0.0478(3) Uani 1 1 d . . . . .
H11 H 0.276739 -0.027579 1.141767 0.072 Uiso 1 1 calc R U . . .
O5 O 0.37956(7) 0.1893(2) 1.13966(7) 0.0605(3) Uani 1 1 d . . . . .
O6 O 0.38628(6) 0.5189(2) 1.08222(6) 0.0490(3) Uani 1 1 d . . . . .
O7 O 0.36688(8) 0.6237(2) 0.76172(6) 0.0600(3) Uani 1 1 d . . . . .
N1 N 0.15631(6) 0.38896(19) 0.99770(5) 0.0322(2) Uani 1 1 d . . . . .
C1 C -0.12908(8) 0.6654(3) 0.76924(8) 0.0456(3) Uani 1 1 d . . . . .
C2 C -0.14580(8) 0.4590(3) 0.80354(8) 0.0483(4) Uani 1 1 d . . . . .
H1 H -0.192038 0.389829 0.789989 0.058 Uiso 1 1 calc R U . . .
C3 C -0.09623(8) 0.3635(3) 0.85479(7) 0.0409(3) Uani 1 1 d . . . . .
H2 H -0.107979 0.227897 0.875487 0.049 Uiso 1 1 calc R U . . .
C4 C -0.02511(7) 0.4699(2) 0.87775(6) 0.0318(3) Uani 1 1 d . . . . .
C5 C 0.02996(7) 0.3747(2) 0.92912(6) 0.0317(3) Uani 1 1 d . . . . .
H3 H 0.021171 0.236869 0.950071 0.038 Uiso 1 1 calc R U . . .
C6 C 0.09774(7) 0.4864(2) 0.94872(6) 0.0307(3) Uani 1 1 d . . . . .
C7 C 0.10872(7) 0.6974(2) 0.91830(7) 0.0382(3) Uani 1 1 d . . . . .
H4 H 0.153014 0.775959 0.932891 0.046 Uiso 1 1 calc R U . . .
C8 C 0.05525(8) 0.7909(2) 0.86720(8) 0.0408(3) Uani 1 1 d . . . . .
H5 H 0.063607 0.929947 0.846794 0.049 Uiso 1 1 calc R U . . .
C9 C -0.01108(7) 0.6750(2) 0.84669(7) 0.0347(3) Uani 1 1 d . . . . .
C10 C 0.15041(7) 0.1960(2) 1.03673(6) 0.0329(3) Uani 1 1 d . . . . .
C11 C 0.22604(7) 0.1581(2) 1.07840(7) 0.0352(3) Uani 1 1 d . . . . .
C12 C 0.27300(7) 0.3237(2) 1.06551(7) 0.0359(3) Uani 1 1 d . . . . .
C13 C 0.23225(7) 0.4895(2) 1.01285(6) 0.0328(3) Uani 1 1 d . . . . .
H6 H 0.228852 0.635266 1.036763 0.039 Uiso 1 1 calc R U . . .
C14 C 0.26917(7) 0.5240(2) 0.94608(7) 0.0332(3) Uani 1 1 d . . . . .
C15 C 0.26335(8) 0.3651(2) 0.89143(7) 0.0389(3) Uani 1 1 d . . . . .
H10 H 0.237041 0.231778 0.895777 0.047 Uiso 1 1 calc R U . . .
C16 C 0.29636(9) 0.4031(3) 0.83046(8) 0.0435(3) Uani 1 1 d . . . . .
H9 H 0.291646 0.296369 0.793922 0.052 Uiso 1 1 calc R U . . .
C17 C 0.33657(8) 0.6010(3) 0.82386(7) 0.0411(3) Uani 1 1 d . . . . .
C18 C 0.34301(9) 0.7598(3) 0.87784(8) 0.0444(3) Uani 1 1 d . . . . .
H8 H 0.369783 0.892380 0.873804 0.053 Uiso 1 1 calc R U . . .
C19 C 0.30902(8) 0.7195(3) 0.93845(7) 0.0408(3) Uani 1 1 d . . . . .
H7 H 0.313268 0.827044 0.974731 0.049 Uiso 1 1 calc R U . . .
C20 C 0.40555(13) 0.8276(4) 0.75164(11) 0.0685(6) Uani 1 1 d . . . . .
H12 H 0.373422 0.953834 0.757207 0.103 Uiso 1 1 calc R U . . .
H13 H 0.419531 0.829603 0.704395 0.103 Uiso 1 1 calc R U . . .
H14 H 0.449839 0.837121 0.786519 0.103 Uiso 1 1 calc R U . . .
C21 C 0.35100(8) 0.3347(3) 1.09987(7) 0.0408(3) Uani 1 1 d . . . . .
C22 C 0.46418(9) 0.5419(4) 1.11482(11) 0.0629(5) Uani 1 1 d . . . . .
H15 H 0.492521 0.408544 1.105390 0.076 Uiso 1 1 calc R U . . .
H16 H 0.467217 0.560120 1.166259 0.076 Uiso 1 1 calc R U . . .
C23 C 0.49490(12) 0.7444(5) 1.08274(18) 0.0979(9) Uani 1 1 d . . . . .
H17 H 0.547761 0.755622 1.099206 0.147 Uiso 1 1 calc R U . . .
H18 H 0.470043 0.877118 1.096781 0.147 Uiso 1 1 calc R U . . .
H19 H 0.486755 0.731402 1.031478 0.147 Uiso 1 1 calc R U . . .

loop_
_atom_site_aniso_label
_atom_site_aniso_U_11
_atom_site_aniso_U_22
_atom_site_aniso_U_33
_atom_site_aniso_U_23
_atom_site_aniso_U_13
_atom_site_aniso_U_12
O1 0.0395(5) 0.0457(6) 0.0455(5) 0.0088(4) -0.0042(4) 0.0005(4)
O2 0.0529(7) 0.0702(8) 0.0591(7) 0.0157(6) -0.0165(5) -0.0013(6)
O3 0.0371(5) 0.0496(6) 0.0469(5) 0.0119(4) -0.0005(4) -0.0107(4)
O4 0.0428(6) 0.0491(6) 0.0474(6) 0.0126(5) -0.0077(4) -0.0047(5)
O5 0.0457(6) 0.0647(8) 0.0659(7) 0.0144(6) -0.0100(5) -0.0008(6)
O6 0.0339(5) 0.0593(7) 0.0510(6) 0.0028(5) -0.0030(4) -0.0114(5)
O7 0.0745(8) 0.0611(8) 0.0519(6) -0.0010(5) 0.0346(6) -0.0094(6)
N1 0.0277(5) 0.0369(6) 0.0319(5) 0.0018(4) 0.0033(4) -0.0029(4)
C1 0.0375(7) 0.0558(9) 0.0414(7) 0.0022(6) -0.0019(5) 0.0017(6)
C2 0.0357(7) 0.0624(10) 0.0443(7) 0.0048(7) -0.0024(6) -0.0095(7)
C3 0.0338(6) 0.0497(8) 0.0388(6) 0.0040(6) 0.0036(5) -0.0076(6)
C4 0.0288(5) 0.0387(7) 0.0286(5) -0.0013(5) 0.0067(4) -0.0007(5)
C5 0.0305(6) 0.0371(7) 0.0284(5) 0.0011(5) 0.0067(4) -0.0015(5)
C6 0.0286(5) 0.0358(7) 0.0279(5) -0.0021(4) 0.0051(4) 0.0014(5)
C7 0.0330(6) 0.0344(7) 0.0461(7) -0.0012(5) 0.0017(5) -0.0037(5)
C8 0.0401(7) 0.0315(7) 0.0497(7) 0.0037(6) 0.0024(6) -0.0018(5)
C9 0.0336(6) 0.0369(7) 0.0332(6) 0.0000(5) 0.0035(5) 0.0043(5)
C10 0.0320(6) 0.0377(7) 0.0289(5) -0.0006(5) 0.0039(4) -0.0018(5)
C11 0.0345(6) 0.0404(7) 0.0299(5) -0.0007(5) 0.0018(5) -0.0020(5)
C12 0.0317(6) 0.0436(8) 0.0316(6) -0.0018(5) 0.0024(5) -0.0030(5)
C13 0.0302(6) 0.0359(7) 0.0322(5) -0.0020(5) 0.0041(4) -0.0049(5)
C14 0.0285(5) 0.0366(7) 0.0344(6) 0.0008(5) 0.0039(4) -0.0022(5)
C15 0.0397(7) 0.0343(7) 0.0441(7) -0.0030(5) 0.0104(5) -0.0066(5)
C16 0.0479(8) 0.0418(8) 0.0428(7) -0.0077(6) 0.0135(6) -0.0037(6)
C17 0.0395(7) 0.0459(8) 0.0402(7) 0.0029(6) 0.0133(5) -0.0001(6)
C18 0.0456(8) 0.0411(8) 0.0485(7) 0.0013(6) 0.0131(6) -0.0111(6)
C19 0.0431(7) 0.0395(8) 0.0404(7) -0.0047(5) 0.0080(6) -0.0096(6)
C20 0.0841(14) 0.0689(13) 0.0604(10) 0.0074(9) 0.0378(10) -0.0152(10)
C21 0.0339(6) 0.0501(8) 0.0370(6) -0.0019(6) 0.0005(5) -0.0032(6)
C22 0.0339(8) 0.0789(13) 0.0722(11) -0.0073(10) -0.0053(7) -0.0113(8)
C23 0.0478(11) 0.0770(16) 0.165(3) 0.0027(17) 0.0021(14) -0.0238(11)

loop_
_atom_type_symbol
_atom_type_description
_atom_type_scat_dispersion_real
_atom_type_scat_dispersion_imag
_atom_type_scat_source
C C 0.0033 0.0016 'International Tables Vol C Tables 4.2.6.8 and 6.1.1.4'
H H 0.0000 0.0000 'International Tables Vol C Tables 4.2.6.8 and 6.1.1.4'
N N 0.0061 0.0033 'International Tables Vol C Tables 4.2.6.8 and 6.1.1.4'
O O 0.0106 0.0060 'International Tables Vol C Tables 4.2.6.8 and 6.1.1.4'

loop_
_geom_angle_atom_site_label_1
_geom_angle_atom_site_label_2
_geom_angle_atom_site_label_3
_geom_angle
_geom_angle_site_symmetry_1
_geom_angle_site_symmetry_3
C1 O1 C9 121.40(12) . .
C11 O4 H11 109.5 . .
C21 O6 C22 115.94(13) . .
C17 O7 C20 117.46(13) . .
C6 N1 C13 122.75(11) . .
C10 N1 C6 125.45(11) . .
C10 N1 C13 111.79(10) . .
O1 C1 C2 117.57(12) . .
O2 C1 O1 116.25(15) . .
O2 C1 C2 126.19(15) . .
C1 C2 H1 119.2 . .
C3 C2 C1 121.52(14) . .
C3 C2 H1 119.2 . .
C2 C3 H2 119.9 . .
C2 C3 C4 120.24(14) . .
C4 C3 H2 119.9 . .
C5 C4 C3 122.92(12) . .
C9 C4 C3 117.69(12) . .
C9 C4 C5 119.38(12) . .
C4 C5 H3 120.0 . .
C6 C5 C4 119.97(12) . .
C6 C5 H3 120.0 . .
C5 C6 N1 121.40(12) . .
C5 C6 C7 119.01(11) . .
C7 C6 N1 119.57(11) . .
C6 C7 H4 119.3 . .
C8 C7 C6 121.33(12) . .
C8 C7 H4 119.3 . .
C7 C8 H5 120.5 . .
C7 C8 C9 119.02(13) . .
C9 C8 H5 120.5 . .
O1 C9 C4 121.41(12) . .
O1 C9 C8 117.38(12) . .
C8 C9 C4 121.21(12) . .
O3 C10 N1 128.50(12) . .
O3 C10 C11 125.59(12) . .
N1 C10 C11 105.91(11) . .
O4 C11 C10 116.58(12) . .
O4 C11 C12 133.12(13) . .
C12 C11 C10 110.30(12) . .
C11 C12 C13 109.60(11) . .
C11 C12 C21 122.93(13) . .
C21 C12 C13 127.46(12) . .
N1 C13 C12 102.36(10) . .
N1 C13 H6 109.0 . .
N1 C13 C14 113.26(10) . .
C12 C13 H6 109.0 . .
C12 C13 C14 113.83(11) . .
C14 C13 H6 109.0 . .
C15 C14 C13 121.91(12) . .
C19 C14 C13 119.64(12) . .
C19 C14 C15 118.44(12) . .
C14 C15 H10 119.7 . .
C16 C15 C14 120.66(13) . .
C16 C15 H10 119.7 . .
C15 C16 H9 120.0 . .
C15 C16 C17 120.05(13) . .
C17 C16 H9 120.0 . .
O7 C17 C16 115.79(13) . .
O7 C17 C18 124.33(14) . .
C18 C17 C16 119.88(13) . .
C17 C18 H8 120.4 . .
C17 C18 C19 119.28(14) . .
C19 C18 H8 120.4 . .
C14 C19 C18 121.68(13) . .
C14 C19 H7 119.2 . .
C18 C19 H7 119.2 . .
O7 C20 H12 109.5 . .
O7 C20 H13 109.5 . .
O7 C20 H14 109.5 . .
H12 C20 H13 109.5 . .
H12 C20 H14 109.5 . .
H13 C20 H14 109.5 . .
O5 C21 O6 124.40(13) . .
O5 C21 C12 122.70(14) . .
O6 C21 C12 112.90(12) . .
O6 C22 H15 110.3 . .
O6 C22 H16 110.3 . .
O6 C22 C23 107.21(17) . .
H15 C22 H16 108.5 . .
C23 C22 H15 110.3 . .
C23 C22 H16 110.3 . .
C22 C23 H17 109.5 . .
C22 C23 H18 109.5 . .
C22 C23 H19 109.5 . .
H17 C23 H18 109.5 . .
H17 C23 H19 109.5 . .
H18 C23 H19 109.5 . .

loop_
_geom_bond_atom_site_label_1
_geom_bond_atom_site_label_2
_geom_bond_distance
_geom_bond_site_symmetry_2
O1 C1 1.3747(18) .
O1 C9 1.3779(15) .
O2 C1 1.2105(18) .
O3 C10 1.2170(16) .
O4 H11 0.8200 .
O4 C11 1.3268(17) .
O5 C21 1.2078(19) .
O6 C21 1.3276(19) .
O6 C22 1.4547(18) .
O7 C17 1.3681(17) .
O7 C20 1.420(2) .
N1 C6 1.4210(15) .
N1 C10 1.3713(17) .
N1 C13 1.4806(15) .
C1 C2 1.434(2) .
C2 H1 0.9300 .
C2 C3 1.343(2) .
C3 H2 0.9300 .
C3 C4 1.4369(18) .
C4 C5 1.4017(17) .
C4 C9 1.3871(19) .
C5 H3 0.9300 .
C5 C6 1.3904(17) .
C6 C7 1.4008(19) .
C7 H4 0.9300 .
C7 C8 1.3771(19) .
C8 H5 0.9300 .
C8 C9 1.3834(19) .
C10 C11 1.4885(18) .
C11 C12 1.3391(19) .
C12 C13 1.5100(19) .
C12 C21 1.4612(18) .
C13 H6 0.9800 .
C13 C14 1.5192(17) .
C14 C15 1.3885(19) .
C14 C19 1.3800(19) .
C15 H10 0.9300 .
C15 C16 1.3860(19) .
C16 H9 0.9300 .
C16 C17 1.392(2) .
C17 C18 1.378(2) .
C18 H8 0.9300 .
C18 C19 1.392(2) .
C19 H7 0.9300 .
C20 H12 0.9600 .
C20 H13 0.9600 .
C20 H14 0.9600 .
C22 H15 0.9700 .
C22 H16 0.9700 .
C22 C23 1.485(3) .
C23 H17 0.9600 .
C23 H18 0.9600 .
C23 H19 0.9600 .

loop_
_geom_hbond_atom_site_label_D
_geom_hbond_atom_site_label_H
_geom_hbond_atom_site_label_A
_geom_hbond_distance_DH
_geom_hbond_distance_HA
_geom_hbond_distance_DA
_geom_hbond_angle_DHA
_geom_hbond_site_symmetry_A
_geom_hbond_publ_flag
O4 H11 O2 0.82 2.14 2.7590(16) 132.4 4_666 yes

loop_
_geom_torsion_atom_site_label_1
_geom_torsion_atom_site_label_2
_geom_torsion_atom_site_label_3
_geom_torsion_atom_site_label_4
_geom_torsion
_geom_torsion_site_symmetry_1
_geom_torsion_site_symmetry_2
_geom_torsion_site_symmetry_3
_geom_torsion_site_symmetry_4
O1 C1 C2 C3 -4.3(2) . . . .
O2 C1 C2 C3 175.34(18) . . . .
O3 C10 C11 O4 1.7(2) . . . .
O3 C10 C11 C12 -178.20(13) . . . .
O4 C11 C12 C13 179.90(14) . . . .
O4 C11 C12 C21 -1.0(2) . . . .
O7 C17 C18 C19 179.27(15) . . . .
N1 C6 C7 C8 175.80(13) . . . .
N1 C10 C11 O4 -178.72(11) . . . .
N1 C10 C11 C12 1.40(15) . . . .
N1 C13 C14 C15 -40.37(17) . . . .
N1 C13 C14 C19 138.80(13) . . . .
C1 O1 C9 C4 -0.9(2) . . . .
C1 O1 C9 C8 178.70(13) . . . .
C1 C2 C3 C4 1.4(2) . . . .
C2 C3 C4 C5 -177.70(13) . . . .
C2 C3 C4 C9 1.8(2) . . . .
C3 C4 C5 C6 179.77(12) . . . .
C3 C4 C9 O1 -2.05(18) . . . .
C3 C4 C9 C8 178.34(13) . . . .
C4 C5 C6 N1 -176.55(11) . . . .
C4 C5 C6 C7 2.20(18) . . . .
C5 C4 C9 O1 177.44(12) . . . .
C5 C4 C9 C8 -2.17(19) . . . .
C5 C6 C7 C8 -3.0(2) . . . .
C6 N1 C10 O3 -1.9(2) . . . .
C6 N1 C10 C11 178.50(11) . . . .
C6 N1 C13 C12 -178.66(11) . . . .
C6 N1 C13 C14 -55.68(16) . . . .
C6 C7 C8 C9 1.2(2) . . . .
C7 C8 C9 O1 -178.19(12) . . . .
C7 C8 C9 C4 1.4(2) . . . .
C9 O1 C1 O2 -175.64(14) . . . .
C9 O1 C1 C2 4.0(2) . . . .
C9 C4 C5 C6 0.30(18) . . . .
C10 N1 C6 C5 -8.35(19) . . . .
C10 N1 C6 C7 172.91(12) . . . .
C10 N1 C13 C12 1.83(13) . . . .
C10 N1 C13 C14 124.81(12) . . . .
C10 C11 C12 C13 -0.25(15) . . . .
C10 C11 C12 C21 178.81(12) . . . .
C11 C12 C13 N1 -0.89(14) . . . .
C11 C12 C13 C14 -123.49(12) . . . .
C11 C12 C21 O5 3.7(2) . . . .
C11 C12 C21 O6 -176.72(13) . . . .
C12 C13 C14 C15 76.01(16) . . . .
C12 C13 C14 C19 -104.81(15) . . . .
C13 N1 C6 C5 172.20(11) . . . .
C13 N1 C6 C7 -6.53(17) . . . .
C13 N1 C10 O3 177.58(13) . . . .
C13 N1 C10 C11 -2.01(14) . . . .
C13 C12 C21 O5 -177.41(14) . . . .
C13 C12 C21 O6 2.2(2) . . . .
C13 C14 C15 C16 178.70(13) . . . .
C13 C14 C19 C18 -179.20(13) . . . .
C14 C15 C16 C17 0.7(2) . . . .
C15 C14 C19 C18 0.0(2) . . . .
C15 C16 C17 O7 -179.81(14) . . . .
C15 C16 C17 C18 -0.5(2) . . . .
C16 C17 C18 C19 0.0(2) . . . .
C17 C18 C19 C14 0.2(2) . . . .
C19 C14 C15 C16 -0.5(2) . . . .
C20 O7 C17 C16 177.35(17) . . . .
C20 O7 C17 C18 -1.9(3) . . . .
C21 O6 C22 C23 174.45(18) . . . .
C21 C12 C13 N1 -179.91(12) . . . .
C21 C12 C13 C14 57.50(18) . . . .
C22 O6 C21 O5 -0.8(2) . . . .
C22 O6 C21 C12 179.66(13) . . . .
